data_7215635
loop_
_publ_author_name
'Klap\"otke, Thomas M.'
'Mir\'o Sabat\'e, Carles'
'Rasp, Matthias'

_publ_section_title
;
 Synthesis and properties of 5-nitrotetrazole derivatives as new energetic
 materials
;
_journal_issue 15
_journal_name_full 'Journal of Materials Chemistry'
_journal_page_first 2240
_journal_paper_doi 10.1039/b818925k
_journal_volume 19
_journal_year 2009
_chemical_formula_moiety 'C3 H2 N9 O2, C H7 N4'
_chemical_formula_sum 'C4 H9 N13 O2'
_chemical_formula_weight 271.24
_space_group_IT_number 14
_symmetry_cell_setting monoclinic
_symmetry_space_group_name_Hall '-P 2yn'
_symmetry_space_group_name_H-M 'P 1 21/n 1'
_audit_creation_date 2008-09-01T14:12:22-00:00
_audit_creation_method 'WinGX routine CIF_UPDATE'
_cell_angle_alpha 90
_cell_angle_beta 92.413(5)
_cell_angle_gamma 90
_cell_formula_units_Z 8
_cell_length_a 5.027(5)
_cell_length_b 30.882(4)
_cell_length_c 14.223(6)
_cell_measurement_reflns_used 4824
_cell_measurement_temperature 100(2)
_cell_measurement_theta_max 29.9995
_cell_measurement_theta_min 3.8828
_cell_volume 2206(2)
_computing_cell_refinement
;
CrysAlis RED, Oxford Diffraction Ltd.,
Version 1.171.27p5 beta (release 01-04-2005 CrysAlis171 .NET)
(compiled Apr 1 2005,17:53:34)
;
_computing_data_collection
;
CrysAlis CCD, Oxford Diffraction Ltd.,
Version 1.171.27p5 beta (release 01-04-2005 CrysAlis171 .NET)
(compiled Apr 1 2005,17:53:34)
;
_computing_data_reduction
;
CrysAlis RED, Oxford Diffraction Ltd.,
Version 1.171.27p5 beta (release 01-04-2005 CrysAlis171 .NET)
(compiled Apr 1 2005,17:53:34)
;
_computing_molecular_graphics 'Ortep-3 for Windows (Farrugia, 1997)'
_computing_publication_material 'WinGX publication routines (Farrugia, 1999)'
_computing_structure_refinement 'SHELXL-97 (Sheldrick, 1997)'
_computing_structure_solution 'SHELXS-97 (Sheldrick, 1997)'
_diffrn_measured_fraction_theta_full 0.996
_diffrn_measured_fraction_theta_max 0.996
_diffrn_measurement_device 'CCD camera on \k-goniostat'
_diffrn_measurement_device_type 'Oxford Xcalibur3 CCD area detector'
_diffrn_measurement_method 'omega scan'
_diffrn_radiation_probe x-ray
_diffrn_radiation_type MoK\a
_diffrn_radiation_wavelength 0.71073
_diffrn_reflns_av_R_equivalents 0.0736
_diffrn_reflns_av_sigmaI/netI 0.0805
_diffrn_reflns_limit_h_max 6
_diffrn_reflns_limit_h_min -6
_diffrn_reflns_limit_k_max 38
_diffrn_reflns_limit_k_min -38
_diffrn_reflns_limit_l_max 17
_diffrn_reflns_limit_l_min -17
_diffrn_reflns_number 19929
_diffrn_reflns_theta_full 26.00
_diffrn_reflns_theta_max 26.00
_diffrn_reflns_theta_min 3.90
_exptl_absorpt_coefficient_mu 0.135
_exptl_absorpt_correction_T_max 0.998
_exptl_absorpt_correction_T_min 0.948
_exptl_absorpt_correction_type multi-scan
_exptl_absorpt_process_details
;
CrysAlis RED, Oxford Diffraction Ltd.,
Version 1.171.31.7 (release 18-10-2006 CrysAlis171 .NET)
(compiled Oct 18 2006,16:28:17)
Empirical absorption correction using spherical harmonics,
implemented in SCALE3 ABSPACK scaling algorithm.
;
_exptl_crystal_colour colorless
_exptl_crystal_density_diffrn 1.633
_exptl_crystal_density_method 'not measured'
_exptl_crystal_description platelets
_exptl_crystal_F_000 1120
_exptl_crystal_size_max 0.35
_exptl_crystal_size_mid 0.35
_exptl_crystal_size_min 0.03
_refine_diff_density_max 0.251
_refine_diff_density_min -0.261
_refine_diff_density_rms 0.062
_refine_ls_extinction_expression Fc^*^=kFc[1+0.001xFc^2^\l^3^/sin(2\q)]^-1/4^
_refine_ls_extinction_method none
_refine_ls_goodness_of_fit_ref 1.058
_refine_ls_hydrogen_treatment mixed
_refine_ls_matrix_type full
_refine_ls_number_parameters 415
_refine_ls_number_reflns 4316
_refine_ls_number_restraints 0
_refine_ls_restrained_S_all 1.058
_refine_ls_R_factor_all 0.1266
_refine_ls_R_factor_gt 0.0423
_refine_ls_shift/su_max 0.000
_refine_ls_shift/su_mean 0.000
_refine_ls_structure_factor_coef Fsqd
_refine_ls_weighting_details 'calc w=1/[\s^2^(Fo^2^)+(0.0338P)^2^+0.4333P] where P=(Fo^2^+2Fc^2^)/3'
_refine_ls_weighting_scheme calc
_refine_ls_wR_factor_gt 0.0676
_refine_ls_wR_factor_ref 0.0984
_reflns_number_gt 2275
_reflns_number_total 4316
_reflns_threshold_expression >2sigma(I)
_cod_data_source_file b818925k.txt
_cod_data_source_block dx150-AGNTTz
_cod_depositor_comments
;
The following automatic conversions were performed:

'_symmetry_cell_setting' value 'Monoclinic' changed to 'monoclinic'
according to
/usr/data/users/saulius/automatic-downloads/retrospective/RSC/lib/dictionaries/cif_core.dic
dictionary named 'cif_core.dic' version 2.4.2 from 2011-04-26.

Automatic conversion script
Id: cif_fix_values 2281 2013-09-26 08:29:07Z andrius 
;
_cod_original_sg_symbol_H-M 'P 21/n'
_cod_database_code 7215635

loop_
_symmetry_equiv_pos_as_xyz
'x, y, z'
'-x+1/2, y+1/2, -z+1/2'
'-x, -y, -z'
'x-1/2, -y-1/2, z-1/2'

loop_
_atom_site_label
_atom_site_type_symbol
_atom_site_fract_x
_atom_site_fract_y
_atom_site_fract_z
_atom_site_U_iso_or_equiv
_atom_site_adp_type
_atom_site_occupancy
_atom_site_symmetry_multiplicity
_atom_site_calc_flag
N7 N 0.4054(5) 0.20502(7) 1.53354(16) 0.0314(6) Uani 1 1 d
O4 O -0.3168(5) 0.28179(6) 1.66315(15) 0.0516(6) Uani 1 1 d
O3 O -0.6353(5) 0.30234(7) 1.75164(16) 0.0543(7) Uani 1 1 d
N10 N -0.4512(6) 0.30951(8) 1.69982(18) 0.0369(6) Uani 1 1 d
N16 N -0.1137(5) 0.53260(7) 1.84798(17) 0.0392(7) Uani 1 1 d
O2 O 0.1907(4) 0.46793(6) 1.45312(15) 0.0505(6) Uani 1 1 d
N11 N -0.5321(4) 0.38672(7) 1.71102(15) 0.0287(6) Uani 1 1 d
O1 O -0.1567(5) 0.44842(7) 1.36733(17) 0.0571(7) Uani 1 1 d
C3 C 0.1795(5) 0.25307(8) 1.46077(19) 0.0240(6) Uani 1 1 d
N17 N -0.0064(5) 0.49500(7) 1.86749(17) 0.0380(6) Uani 1 1 d
N25 N -0.6130(5) 0.42959(8) 1.95407(18) 0.0334(6) Uani 1 1 d
N22 N 0.5600(5) 0.29317(8) 1.24112(19) 0.0273(6) Uani 1 1 d
N9 N 0.3585(5) 0.23972(7) 1.40138(16) 0.0320(6) Uani 1 1 d
N2 N -0.0535(4) 0.36401(7) 1.40660(15) 0.0260(5) Uani 1 1 d
N4 N 0.2988(5) 0.34103(7) 1.49338(16) 0.0329(6) Uani 1 1 d
N13 N -0.1997(5) 0.40837(7) 1.62341(16) 0.0328(6) Uani 1 1 d
N26 N -0.3909(6) 0.43463(9) 2.0175(2) 0.0406(7) Uani 1 1 d
N20 N 0.4652(5) 0.37930(9) 1.25163(18) 0.0297(6) Uani 1 1 d
N5 N 0.3145(5) 0.38373(7) 1.48969(16) 0.0318(6) Uani 1 1 d
N21 N 0.3275(5) 0.31205(7) 1.20095(17) 0.0293(6) Uani 1 1 d
N24 N -0.9216(5) 0.38346(10) 1.88558(19) 0.0334(6) Uani 1 1 d
N14 N -0.1870(5) 0.36560(7) 1.62764(16) 0.0331(6) Uani 1 1 d
N23 N -0.5488(6) 0.35603(9) 1.9626(2) 0.0401(7) Uani 1 1 d
N12 N -0.4070(4) 0.41958(7) 1.67295(15) 0.0251(5) Uani 1 1 d
N19 N 0.0839(5) 0.37160(9) 1.15617(18) 0.0333(6) Uani 1 1 d
N3 N 0.0789(4) 0.33040(7) 1.44350(15) 0.0254(5) Uani 1 1 d
N1 N 0.0405(5) 0.44084(8) 1.41811(18) 0.0374(6) Uani 1 1 d
N8 N 0.5024(5) 0.20975(7) 1.44905(17) 0.0336(6) Uani 1 1 d
N6 N 0.2001(5) 0.23254(7) 1.54250(16) 0.0310(6) Uani 1 1 d
N18 N -0.1265(5) 0.46436(7) 1.81175(17) 0.0342(6) Uani 1 1 d
C7 C 0.2966(5) 0.35458(8) 1.20209(17) 0.0226(6) Uani 1 1 d
C6 C -0.3065(5) 0.48567(8) 1.75894(19) 0.0259(7) Uani 1 1 d
N15 N -0.3072(5) 0.52775(7) 1.77886(17) 0.0374(7) Uani 1 1 d
C5 C -0.4848(7) 0.46499(9) 1.6855(3) 0.0320(7) Uani 1 1 d
C1 C 0.1006(5) 0.39568(8) 1.43816(18) 0.0256(6) Uani 1 1 d
C8 C -0.6949(5) 0.38940(9) 1.93392(19) 0.0271(6) Uani 1 1 d
C2 C -0.0280(7) 0.28598(9) 1.4368(3) 0.0345(8) Uani 1 1 d
C4 C -0.3882(6) 0.35435(8) 1.68017(18) 0.0256(6) Uani 1 1 d
H4 H -0.661(6) 0.4641(8) 1.7054(19) 0.040(9) Uiso 1 1 d
H3 H -0.473(6) 0.4781(9) 1.627(2) 0.045(10) Uiso 1 1 d
H10 H 0.505(5) 0.2727(8) 1.2837(18) 0.045(7) Uiso 1 1 d
H6 H 0.074(5) 0.4011(9) 1.1527(18) 0.054(8) Uiso 1 1 d
H11 H 0.638(6) 0.2791(9) 1.196(2) 0.059(9) Uiso 1 1 d
H2 H -0.160(6) 0.2837(9) 1.475(2) 0.063(10) Uiso 1 1 d
H16 H -0.713(5) 0.4525(8) 1.9379(18) 0.051(8) Uiso 1 1 d
H13 H -0.618(5) 0.3303(9) 1.9545(19) 0.054(9) Uiso 1 1 d
H17 H -0.447(6) 0.4481(10) 2.068(2) 0.064(11) Uiso 1 1 d
H7 H 0.457(6) 0.4080(11) 1.250(2) 0.066(11) Uiso 1 1 d
H1 H -0.099(6) 0.2824(9) 1.371(2) 0.070(9) Uiso 1 1 d
H14 H -0.961(7) 0.3571(11) 1.869(2) 0.068(12) Uiso 1 1 d
H12 H -0.401(8) 0.3621(12) 1.992(3) 0.077(13) Uiso 1 1 d
H5 H -0.007(6) 0.3543(10) 1.120(2) 0.070(10) Uiso 1 1 d
H8 H 0.598(7) 0.3674(10) 1.279(2) 0.071(11) Uiso 1 1 d
H18 H -0.276(7) 0.4545(11) 1.991(2) 0.074(13) Uiso 1 1 d
H15 H -1.005(7) 0.4051(12) 1.855(2) 0.078(13) Uiso 1 1 d
H9 H 0.229(4) 0.2987(7) 1.1620(15) 0.077(9) Uiso 1 1 d

loop_
_atom_site_aniso_label
_atom_site_aniso_U_11
_atom_site_aniso_U_22
_atom_site_aniso_U_33
_atom_site_aniso_U_23
_atom_site_aniso_U_13
_atom_site_aniso_U_12
N7 0.0371(16) 0.0247(13) 0.0318(15) 0.0048(11) -0.0048(12) 0.0011(11)
O4 0.0680(17) 0.0227(12) 0.0634(17) -0.0085(11) -0.0069(13) 0.0114(11)
O3 0.0720(18) 0.0356(14) 0.0559(16) 0.0060(11) 0.0092(14) -0.0143(12)
N10 0.0523(19) 0.0239(14) 0.0336(16) 0.0007(12) -0.0091(14) -0.0024(13)
N16 0.0489(17) 0.0268(14) 0.0409(16) -0.0068(12) -0.0089(13) 0.0029(12)
O2 0.0609(16) 0.0289(12) 0.0618(16) -0.0037(11) 0.0033(13) -0.0115(11)
N11 0.0343(15) 0.0217(12) 0.0302(14) -0.0023(11) 0.0021(11) -0.0022(11)
O1 0.0541(16) 0.0379(14) 0.0777(18) 0.0139(12) -0.0163(14) 0.0089(11)
C3 0.0278(17) 0.0217(15) 0.0223(16) -0.0005(12) -0.0025(13) -0.0002(12)
N17 0.0499(17) 0.0267(14) 0.0363(16) -0.0029(12) -0.0110(13) 0.0021(12)
N25 0.0335(16) 0.0243(14) 0.0418(17) 0.0024(12) -0.0071(12) 0.0011(12)
N22 0.0306(15) 0.0259(14) 0.0254(15) 0.0049(12) 0.0015(12) 0.0051(11)
N9 0.0374(15) 0.0294(14) 0.0292(15) 0.0069(11) 0.0000(12) 0.0033(11)
N2 0.0263(13) 0.0231(12) 0.0287(13) 0.0033(11) 0.0008(10) 0.0019(10)
N4 0.0313(15) 0.0315(15) 0.0350(15) 0.0017(11) -0.0102(12) -0.0015(11)
N13 0.0293(15) 0.0310(15) 0.0385(16) -0.0057(11) 0.0053(12) 0.0003(11)
N26 0.0384(18) 0.0440(17) 0.0389(18) -0.0080(14) -0.0022(15) -0.0016(14)
N20 0.0324(16) 0.0197(14) 0.0361(16) -0.0048(12) -0.0095(12) 0.0001(12)
N5 0.0334(15) 0.0279(14) 0.0337(15) -0.0011(11) -0.0032(12) -0.0043(11)
N21 0.0349(15) 0.0193(13) 0.0325(15) -0.0070(11) -0.0132(12) 0.0001(11)
N24 0.0312(16) 0.0260(16) 0.0424(17) 0.0053(13) -0.0045(13) 0.0011(12)
N14 0.0363(15) 0.0253(14) 0.0374(15) -0.0058(11) -0.0027(12) 0.0036(11)
N23 0.0311(17) 0.0278(16) 0.061(2) 0.0065(14) -0.0039(15) 0.0035(14)
N12 0.0272(14) 0.0203(12) 0.0277(14) -0.0023(10) -0.0003(11) -0.0042(10)
N19 0.0352(16) 0.0247(15) 0.0389(16) -0.0061(13) -0.0125(13) 0.0026(12)
N3 0.0241(14) 0.0235(12) 0.0281(14) -0.0011(10) -0.0025(11) 0.0022(10)
N1 0.0418(17) 0.0250(14) 0.0456(17) 0.0045(12) 0.0048(14) 0.0002(12)
N8 0.0366(15) 0.0280(13) 0.0362(16) 0.0039(12) 0.0028(12) 0.0044(11)
N6 0.0386(15) 0.0269(13) 0.0272(14) 0.0044(11) 0.0000(11) 0.0058(11)
N18 0.0435(16) 0.0228(13) 0.0354(15) 0.0008(11) -0.0088(12) 0.0030(11)
C7 0.0271(16) 0.0224(15) 0.0184(15) -0.0032(12) 0.0028(13) -0.0010(12)
C6 0.0293(17) 0.0191(15) 0.0293(17) 0.0023(12) 0.0021(13) 0.0002(12)
N15 0.0425(16) 0.0228(14) 0.0460(17) -0.0054(12) -0.0098(13) 0.0069(11)
C5 0.031(2) 0.0232(16) 0.042(2) -0.0029(15) -0.0034(16) 0.0005(13)
C1 0.0296(17) 0.0254(15) 0.0220(16) 0.0018(12) 0.0034(13) 0.0012(13)
C8 0.0240(16) 0.0262(16) 0.0315(17) 0.0070(13) 0.0044(13) 0.0008(13)
C2 0.031(2) 0.0216(17) 0.050(2) 0.0013(15) -0.0071(18) -0.0015(13)
C4 0.0296(17) 0.0221(15) 0.0248(16) 0.0006(12) -0.0026(13) -0.0054(12)

loop_
_geom_angle_atom_site_label_1
_geom_angle_atom_site_label_2
_geom_angle_atom_site_label_3
_geom_angle
N8 N7 N6 109.2(2)
O4 N10 O3 125.1(3)
O4 N10 C4 117.3(3)
O3 N10 C4 117.7(3)
N17 N16 N15 109.4(2)
C4 N11 N12 99.7(2)
N6 C3 N9 112.4(2)
N6 C3 C2 123.9(3)
N9 C3 C2 123.7(3)
N16 N17 N18 109.0(2)
C8 N25 N26 117.9(2)
C8 N25 H16 121.1(18)
N26 N25 H16 119.9(18)
N21 N22 H10 106.5(16)
N21 N22 H11 107.1(19)
H10 N22 H11 107(2)
C3 N9 N8 105.0(2)
C1 N2 N3 99.7(2)
N5 N4 N3 105.9(2)
N14 N13 N12 105.9(2)
N25 N26 H17 107(2)
N25 N26 H18 108(2)
H17 N26 H18 104(3)
C7 N20 H7 122(2)
C7 N20 H8 118(2)
H7 N20 H8 119(3)
N4 N5 C1 104.5(2)
C7 N21 N22 120.2(2)
C7 N21 H9 115.5(16)
N22 N21 H9 121.7(16)
C8 N24 H14 117(2)
C8 N24 H15 122(2)
H14 N24 H15 118(3)
N13 N14 C4 104.5(2)
C8 N23 H13 117.0(19)
C8 N23 H12 116(2)
H13 N23 H12 127(3)
N11 N12 N13 114.5(2)
N11 N12 C5 123.4(3)
N13 N12 C5 122.1(2)
C7 N19 H6 117.4(17)
C7 N19 H5 116(2)
H6 N19 H5 124(3)
N2 N3 N4 114.2(2)
N2 N3 C2 121.7(2)
N4 N3 C2 123.8(2)
O2 N1 O1 125.6(3)
O2 N1 C1 117.3(3)
O1 N1 C1 117.1(2)
N7 N8 N9 108.9(2)
C3 N6 N7 104.5(2)
C6 N18 N17 105.1(2)
N20 C7 N21 120.5(3)
N20 C7 N19 121.0(3)
N21 C7 N19 118.4(2)
N18 C6 N15 111.8(2)
N18 C6 C5 124.0(2)
N15 C6 C5 124.1(2)
C6 N15 N16 104.6(2)
N12 C5 C6 109.8(2)
N12 C5 H4 105.5(17)
C6 C5 H4 110.3(17)
N12 C5 H3 106.1(18)
C6 C5 H3 112.6(18)
H4 C5 H3 112(2)
N2 C1 N5 115.7(2)
N2 C1 N1 122.2(2)
N5 C1 N1 122.1(2)
N24 C8 N23 120.7(3)
N24 C8 N25 119.5(3)
N23 C8 N25 119.8(3)
N3 C2 C3 111.8(2)
N3 C2 H2 108.7(19)
C3 C2 H2 110(2)
N3 C2 H1 106.2(17)
C3 C2 H1 111.2(17)
H2 C2 H1 109(3)
N11 C4 N14 115.4(2)
N11 C4 N10 122.1(3)
N14 C4 N10 122.4(3)

loop_
_geom_bond_atom_site_label_1
_geom_bond_atom_site_label_2
_geom_bond_distance
N7 N8 1.324(3)
N7 N6 1.347(3)
O4 N10 1.221(3)
O3 N10 1.227(3)
N10 C4 1.450(3)
N16 N17 1.305(3)
N16 N15 1.362(3)
O2 N1 1.219(3)
N11 C4 1.320(3)
N11 N12 1.322(3)
O1 N1 1.224(3)
C3 N6 1.324(3)
C3 N9 1.325(3)
C3 C2 1.486(4)
N17 N18 1.359(3)
N25 C8 1.335(3)
N25 N26 1.414(3)
N25 H16 0.89(3)
N22 N21 1.405(3)
N22 H10 0.93(3)
N22 H11 0.88(3)
N9 N8 1.341(3)
N2 C1 1.315(3)
N2 N3 1.329(3)
N4 N5 1.322(3)
N4 N3 1.329(3)
N13 N14 1.323(3)
N13 N12 1.329(3)
N26 H17 0.89(3)
N26 H18 0.93(4)
N20 C7 1.322(3)
N20 H7 0.89(3)
N20 H8 0.84(3)
N5 C1 1.328(3)
N21 C7 1.323(3)
N21 H9 0.84(2)
N24 C8 1.319(4)
N24 H14 0.87(3)
N24 H15 0.89(4)
N14 C4 1.329(3)
N23 C8 1.320(3)
N23 H13 0.87(3)
N23 H12 0.86(4)
N12 C5 1.469(3)
N19 C7 1.337(3)
N19 H6 0.91(3)
N19 H5 0.86(3)
N3 C2 1.475(3)
N1 C1 1.453(3)
N18 C6 1.326(3)
C6 N15 1.330(3)
C6 C5 1.491(4)
C5 H4 0.94(3)
C5 H3 0.94(3)
C2 H2 0.88(3)
C2 H1 1.00(3)

loop_
_geom_hbond_atom_site_label_D
_geom_hbond_atom_site_label_H
_geom_hbond_atom_site_label_A
_geom_hbond_distance_DH
_geom_hbond_distance_HA
_geom_hbond_distance_DA
_geom_hbond_angle_DHA
_geom_hbond_site_symmetry_A
N21 H9 N7 0.84(2) 2.40(2) 3.166(4) 153(2) 4_565
N21 H9 O4 0.84(2) 2.50(2) 3.030(3) 122.5(18) 4_665
N22 H10 N9 0.93(3) 2.12(3) 3.023(4) 166(2) .
N19 H6 N16 0.91(3) 2.06(3) 2.963(4) 171(2) 3_568
N22 H11 N6 0.88(3) 2.24(3) 3.045(4) 151(2) 4_665
N25 H16 N17 0.89(3) 2.19(3) 3.050(4) 163(2) 1_455
N23 H13 N8 0.87(3) 2.27(3) 3.036(4) 146(2) 4_466
N26 H17 N16 0.89(3) 2.62(3) 3.359(5) 141(3) 3_469
N20 H7 N15 0.89(3) 2.16(4) 3.005(4) 160(3) 3_568
N24 H14 N8 0.87(3) 2.37(3) 3.046(4) 135(3) 4_466
N19 H5 N7 0.86(3) 2.24(3) 3.052(4) 158(3) 4_565
N20 H8 N2 0.84(3) 2.48(3) 3.238(4) 151(3) 1_655
N26 H18 N17 0.93(4) 2.59(4) 3.480(4) 160(3) .
N24 H15 N18 0.89(4) 2.02(4) 2.883(4) 163(3) 1_455

loop_
_geom_torsion_atom_site_label_1
_geom_torsion_atom_site_label_2
_geom_torsion_atom_site_label_3
_geom_torsion_atom_site_label_4
_geom_torsion
N15 N16 N17 N18 0.0(3)
N6 C3 N9 N8 -1.2(3)
C2 C3 N9 N8 -178.7(2)
N3 N4 N5 C1 0.5(3)
N12 N13 N14 C4 -0.3(3)
C4 N11 N12 N13 -0.8(3)
C4 N11 N12 C5 -179.5(2)
N14 N13 N12 N11 0.7(3)
N14 N13 N12 C5 179.4(2)
C1 N2 N3 N4 -0.4(3)
C1 N2 N3 C2 173.7(3)
N5 N4 N3 N2 0.0(3)
N5 N4 N3 C2 -174.0(3)
N6 N7 N8 N9 -1.2(3)
C3 N9 N8 N7 1.4(3)
N9 C3 N6 N7 0.4(3)
C2 C3 N6 N7 178.0(2)
N8 N7 N6 C3 0.5(3)
N16 N17 N18 C6 0.3(3)
N22 N21 C7 N20 -9.2(4)
N22 N21 C7 N19 174.3(3)
N17 N18 C6 N15 -0.4(3)
N17 N18 C6 C5 179.0(3)
N18 C6 N15 N16 0.4(3)
C5 C6 N15 N16 -179.1(3)
N17 N16 N15 C6 -0.2(3)
N11 N12 C5 C6 100.1(3)
N13 N12 C5 C6 -78.5(3)
N18 C6 C5 N12 -7.2(4)
N15 C6 C5 N12 172.2(3)
N3 N2 C1 N5 0.7(3)
N3 N2 C1 N1 -179.2(2)
N4 N5 C1 N2 -0.8(3)
N4 N5 C1 N1 179.1(2)
O2 N1 C1 N2 177.6(3)
O1 N1 C1 N2 -2.5(4)
O2 N1 C1 N5 -2.3(4)
O1 N1 C1 N5 177.6(3)
N26 N25 C8 N24 170.8(3)
N26 N25 C8 N23 -9.2(4)
N2 N3 C2 C3 165.5(3)
N4 N3 C2 C3 -21.0(4)
N6 C3 C2 N3 102.5(3)
N9 C3 C2 N3 -80.3(4)
N12 N11 C4 N14 0.6(3)
N12 N11 C4 N10 -177.5(2)
N13 N14 C4 N11 -0.2(3)
N13 N14 C4 N10 177.9(2)
O4 N10 C4 N11 175.4(2)
O3 N10 C4 N11 -4.4(4)
O4 N10 C4 N14 -2.6(4)
O3 N10 C4 N14 177.6(2)

_cod_duplicate_entry 7200618
